data_7234802
loop_
_publ_author_name
'Zhu, Li-Na'
'Deng, Zhaopeng'
'Huo, Li-Hua'
'Gao, Shan'

_publ_section_title
;
 A series of helical coordination polymers based on two racemic
 bis(pyridylmethylene) propane-1,2-diamine ligands: Relationship of
 conformations, structures and properties
;
_journal_name_full CrystEngComm
_journal_paper_doi 10.1039/C9CE01210A
_journal_year 2019
_chemical_formula_moiety 'C15 H20 Cd2 Cl4 N4'
_chemical_formula_sum 'C15 H20 Cd2 Cl4 N4'
_chemical_formula_weight 622.95
_space_group_crystal_system monoclinic
_space_group_IT_number 14
_space_group_name_Hall '-P 2ybc'
_space_group_name_H-M_alt 'P 1 21/c 1'
_symmetry_space_group_name_Hall '-P 2ybc'
_symmetry_space_group_name_H-M 'P 1 21/c 1'
_atom_sites_solution_hydrogens mixed
_audit_creation_method SHELXL-2018/3
_audit_update_record
;
2019-07-01 deposited with the CCDC.    2019-10-28 downloaded from the CCDC.
;
_cell_angle_alpha 90
_cell_angle_beta 93.587(3)
_cell_angle_gamma 90
_cell_formula_units_Z 4
_cell_length_a 10.0058(3)
_cell_length_b 13.0872(4)
_cell_length_c 16.0032(4)
_cell_measurement_reflns_used 3056
_cell_measurement_temperature 295(2)
_cell_measurement_theta_max 29.1890
_cell_measurement_theta_min 3.6940
_cell_volume 2091.48(10)
_computing_cell_refinement
;
CrysAlis Pro (Agilent, 2013)
;
_computing_data_collection
;
CrysAlis Pro (Agilent, 2013)
;
_computing_data_reduction
;
CrysAlis Pro (Agilent, 2013)
;
_computing_molecular_graphics '(K. Brandenburg, Diamond 3.1, 2009)'
_computing_publication_material '(K. Brandenburg, Diamond 3.1, 2009)'
_computing_structure_refinement 'SHELXL-2018/3 (Sheldrick, 2018)'
_diffrn_ambient_temperature 295(2)
_diffrn_detector_area_resol_mean 16.1954
_diffrn_measured_fraction_theta_full 0.994
_diffrn_measured_fraction_theta_max 0.993
_diffrn_measurement_device_type 'Xcalibur, Eos'
_diffrn_measurement_method '\w scans'
_diffrn_radiation_type MoK\a
_diffrn_radiation_wavelength 0.71073
_diffrn_reflns_av_R_equivalents 0.0287
_diffrn_reflns_av_unetI/netI 0.0533
_diffrn_reflns_Laue_measured_fraction_full 0.994
_diffrn_reflns_Laue_measured_fraction_max 0.993
_diffrn_reflns_limit_h_max 11
_diffrn_reflns_limit_h_min -12
_diffrn_reflns_limit_k_max 8
_diffrn_reflns_limit_k_min -16
_diffrn_reflns_limit_l_max 12
_diffrn_reflns_limit_l_min -19
_diffrn_reflns_number 7354
_diffrn_reflns_point_group_measured_fraction_full 0.994
_diffrn_reflns_point_group_measured_fraction_max 0.993
_diffrn_reflns_theta_full 25.242
_diffrn_reflns_theta_max 25.999
_diffrn_reflns_theta_min 3.365
_diffrn_source 'Enhance (Mo) X-ray Source'
_exptl_absorpt_coefficient_mu 2.550
_exptl_absorpt_correction_T_max 1.00000
_exptl_absorpt_correction_T_min 0.65566
_exptl_absorpt_correction_type multi-scan
_exptl_absorpt_process_details
; 
CrysAlis Pro (Agilent, 2013)
Empirical absorption correction using spherical harmonics,
 implemented in SCALE3 ABSPACK scaling algorithm. 
;
_exptl_crystal_colour colorless
_exptl_crystal_density_diffrn 1.978
_exptl_crystal_description sheet
_exptl_crystal_F_000 1208
_exptl_crystal_size_max 0.190
_exptl_crystal_size_mid 0.160
_exptl_crystal_size_min 0.130
_refine_diff_density_max 1.515
_refine_diff_density_min -0.602
_refine_diff_density_rms 0.133
_refine_ls_extinction_method none
_refine_ls_goodness_of_fit_ref 1.055
_refine_ls_hydrogen_treatment constr
_refine_ls_matrix_type full
_refine_ls_number_parameters 231
_refine_ls_number_reflns 4086
_refine_ls_number_restraints 14
_refine_ls_restrained_S_all 1.058
_refine_ls_R_factor_all 0.0535
_refine_ls_R_factor_gt 0.0430
_refine_ls_shift/su_max 0.001
_refine_ls_shift/su_mean 0.000
_refine_ls_structure_factor_coef Fsqd
_refine_ls_weighting_details 'w=1/[\s^2^(Fo^2^)+(0.0351P)^2^+5.4038P] where P=(Fo^2^+2Fc^2^)/3'
_refine_ls_weighting_scheme calc
_refine_ls_wR_factor_gt 0.0941
_refine_ls_wR_factor_ref 0.0988
_reflns_Friedel_coverage 0.000
_reflns_number_gt 3442
_reflns_number_total 4086
_reflns_threshold_expression 'I > 2\s(I)'
_cod_data_source_file c9ce01210a2.cif
_cod_data_source_block d10030
_cod_original_cell_volume 2091.47(11)
_cod_database_code 7234802
_shelx_shelxl_version_number 2018/3
_shelx_space_group_comment
;
The symmetry employed for this shelxl refinement is uniquely defined
by the following loop, which should always be used as a source of
symmetry information in preference to the above space-group names.
They are only intended as comments.
;
_shelx_estimated_absorpt_t_min 0.643
_shelx_estimated_absorpt_t_max 0.733

loop_
_space_group_symop_operation_xyz
'x, y, z'
'-x, y+1/2, -z+1/2'
'-x, -y, -z'
'x, -y-1/2, z-1/2'

loop_
_atom_site_label
_atom_site_type_symbol
_atom_site_fract_x
_atom_site_fract_y
_atom_site_fract_z
_atom_site_U_iso_or_equiv
_atom_site_adp_type
_atom_site_occupancy
_atom_site_site_symmetry_order
_atom_site_calc_flag
_atom_site_refinement_flags_posn
_atom_site_refinement_flags_adp
_atom_site_refinement_flags_occupancy
_atom_site_disorder_assembly
_atom_site_disorder_group
Cd1 Cd 0.90292(4) 0.45385(3) 0.39472(2) 0.02503(13) Uani 1 1 d . . . . .
Cd2 Cd 0.13346(4) 0.17063(3) 0.26953(2) 0.02628(13) Uani 1 1 d . . . . .
Cl1 Cl 0.89170(15) 0.60567(11) 0.50274(9) 0.0324(3) Uani 1 1 d . . . . .
Cl2 Cl 0.29720(15) 0.03930(13) 0.20452(9) 0.0357(4) Uani 1 1 d . . . . .
Cl3 Cl -0.05419(15) 0.06201(12) 0.19655(10) 0.0371(4) Uani 1 1 d . . . . .
Cl4 Cl -0.06397(17) 0.28874(13) 0.31037(11) 0.0440(4) Uani 1 1 d . . . . .
N1 N 0.7235(5) 0.3732(4) 0.4552(3) 0.0301(11) Uani 1 1 d . . . . .
N2 N 0.3004(5) 0.2779(4) 0.3350(3) 0.0357(13) Uani 1 1 d . . . . .
H2N H 0.259644 0.307635 0.383559 0.054 Uiso 1 1 calc R U . . .
N3 N 0.1995(6) 0.2832(5) 0.1587(3) 0.0475(16) Uani 1 1 d . . . . .
H3N H 0.215552 0.244064 0.117346 0.071 Uiso 1 1 d R U . B .
N4 N 0.1478(5) 0.4197(4) -0.1001(3) 0.0285(11) Uani 1 1 d . . . . .
C1 C 0.6393(6) 0.3165(5) 0.4067(4) 0.0314(14) Uani 1 1 d . . . . .
H1 H 0.667716 0.295782 0.355124 0.038 Uiso 1 1 calc R U . . .
C2 C 0.5137(6) 0.2864(5) 0.4272(4) 0.0330(14) Uani 1 1 d . . . . .
C3 C 0.4721(7) 0.3211(7) 0.5028(5) 0.061(2) Uani 1 1 d . . . . .
H3 H 0.386814 0.305266 0.518874 0.073 Uiso 1 1 calc R U . . .
C4 C 0.5568(8) 0.3789(8) 0.5541(5) 0.075(3) Uani 1 1 d . . . . .
H4 H 0.529634 0.402281 0.605221 0.090 Uiso 1 1 calc R U . . .
C5 C 0.6833(8) 0.4020(7) 0.5290(4) 0.053(2) Uani 1 1 d . . . . .
H5 H 0.741767 0.438930 0.565005 0.063 Uiso 1 1 calc R U . . .
C6 C 0.4221(6) 0.2246(5) 0.3691(5) 0.0434(17) Uani 1 1 d . . . . .
H6A H 0.472290 0.201912 0.322633 0.052 Uiso 1 1 calc R U . . .
H6B H 0.394943 0.164216 0.398795 0.052 Uiso 1 1 calc R U . . .
C7 C 0.3227(10) 0.3648(7) 0.2781(6) 0.075(3) Uani 1 1 d . . . . .
H7A H 0.406818 0.398288 0.294477 0.090 Uiso 1 1 calc R U . A 1
H7B H 0.251139 0.414409 0.281167 0.090 Uiso 1 1 calc R U . A 1
C8 C 0.3260(10) 0.3240(9) 0.1895(6) 0.084(3) Uani 0.5 1 d D U P B 1
H8A H 0.382755 0.263156 0.196299 0.101 Uiso 0.5 1 calc R U P B 1
C9 C 0.408(3) 0.394(2) 0.144(2) 0.181(11) Uani 0.5 1 d D U P B 1
H9A H 0.368524 0.404472 0.088563 0.272 Uiso 0.5 1 calc R U P B 1
H9B H 0.496485 0.366411 0.141018 0.272 Uiso 0.5 1 calc R U P B 1
H9C H 0.413911 0.458781 0.172931 0.272 Uiso 0.5 1 calc R U P B 1
C8' C 0.3260(10) 0.3240(9) 0.1895(6) 0.084(3) Uani 0.5 1 d D . P B 2
H8'A H 0.323691 0.388950 0.158936 0.101 Uiso 0.5 1 calc R U P B 2
C9' C 0.4685(15) 0.307(3) 0.195(2) 0.181(11) Uani 0.5 1 d D . P B 2
H9'1 H 0.488572 0.247390 0.228802 0.272 Uiso 0.5 1 calc R U P B 2
H9'2 H 0.512892 0.365203 0.220626 0.272 Uiso 0.5 1 calc R U P B 2
H9'3 H 0.499069 0.296711 0.140183 0.272 Uiso 0.5 1 calc R U P B 2
C10 C 0.0976(8) 0.3572(6) 0.1258(4) 0.053(2) Uani 1 1 d . . . . .
H10A H 0.080091 0.405136 0.170026 0.064 Uiso 1 1 calc R U . . .
H10B H 0.015032 0.320403 0.111805 0.064 Uiso 1 1 calc R U . . .
C11 C 0.1171(7) 0.3723(5) -0.0290(4) 0.0338(15) Uani 1 1 d . . . . .
H11 H 0.083167 0.306219 -0.032947 0.041 Uiso 1 1 calc R U . . .
C12 C 0.1335(7) 0.4169(5) 0.0501(4) 0.0349(15) Uani 1 1 d . . . . .
C13 C 0.1780(8) 0.5156(6) 0.0530(4) 0.050(2) Uani 1 1 d . . . . .
H13 H 0.186229 0.549427 0.104201 0.060 Uiso 1 1 calc R U . . .
C14 C 0.2104(8) 0.5650(6) -0.0175(4) 0.0480(18) Uani 1 1 d . . . . .
H14 H 0.241823 0.631895 -0.014831 0.058 Uiso 1 1 calc R U . . .
C15 C 0.1959(7) 0.5143(5) -0.0937(4) 0.0367(15) Uani 1 1 d . . . . .
H15 H 0.220665 0.547511 -0.141743 0.044 Uiso 1 1 calc R U . . .

loop_
_atom_site_aniso_label
_atom_site_aniso_U_11
_atom_site_aniso_U_22
_atom_site_aniso_U_33
_atom_site_aniso_U_23
_atom_site_aniso_U_13
_atom_site_aniso_U_12
Cd1 0.0237(2) 0.0278(2) 0.0238(2) -0.00101(18) 0.00327(17) -0.00375(19)
Cd2 0.0274(2) 0.0325(2) 0.0189(2) -0.00295(18) 0.00122(17) -0.00203(19)
Cl1 0.0341(8) 0.0309(8) 0.0310(7) -0.0051(6) -0.0067(7) 0.0043(7)
Cl2 0.0296(8) 0.0466(9) 0.0311(7) -0.0080(7) 0.0036(6) 0.0036(7)
Cl3 0.0267(8) 0.0434(9) 0.0412(8) -0.0182(8) 0.0029(7) -0.0010(7)
Cl4 0.0356(9) 0.0441(9) 0.0532(10) -0.0218(8) 0.0094(8) 0.0032(8)
N1 0.023(3) 0.039(3) 0.028(2) 0.000(2) -0.002(2) -0.006(2)
N2 0.030(3) 0.035(3) 0.041(3) 0.000(3) -0.008(2) -0.007(2)
N3 0.061(4) 0.060(4) 0.022(3) 0.012(3) 0.014(3) 0.022(3)
N4 0.033(3) 0.029(3) 0.024(2) 0.002(2) 0.006(2) 0.006(2)
C1 0.027(3) 0.035(3) 0.032(3) 0.001(3) 0.002(3) -0.004(3)
C2 0.022(3) 0.041(4) 0.035(3) 0.004(3) -0.004(3) -0.008(3)
C3 0.030(4) 0.107(7) 0.047(4) 0.002(5) 0.006(3) -0.024(5)
C4 0.057(5) 0.130(9) 0.039(4) -0.024(5) 0.021(4) -0.041(6)
C5 0.048(4) 0.083(6) 0.028(3) -0.013(4) 0.010(3) -0.027(4)
C6 0.027(3) 0.043(4) 0.060(4) -0.002(4) -0.001(3) -0.009(3)
C7 0.087(7) 0.054(5) 0.083(6) 0.016(5) -0.003(6) -0.019(5)
C8 0.065(5) 0.113(7) 0.075(5) 0.047(5) 0.016(5) -0.010(5)
C9 0.168(17) 0.184(18) 0.193(18) 0.002(15) 0.020(15) 0.017(15)
C8' 0.065(5) 0.113(7) 0.075(5) 0.047(5) 0.016(5) -0.010(5)
C9' 0.168(17) 0.184(18) 0.193(18) 0.002(15) 0.020(15) 0.017(15)
C10 0.071(5) 0.069(5) 0.021(3) 0.016(3) 0.008(3) 0.039(5)
C11 0.049(4) 0.028(3) 0.025(3) 0.003(3) 0.005(3) 0.016(3)
C12 0.043(4) 0.038(4) 0.023(3) 0.006(3) 0.001(3) 0.019(3)
C13 0.060(5) 0.062(5) 0.027(3) -0.009(4) -0.012(3) 0.010(4)
C14 0.062(5) 0.040(4) 0.042(4) -0.008(3) 0.003(4) -0.004(4)
C15 0.044(4) 0.034(3) 0.033(3) 0.000(3) 0.005(3) 0.004(3)

loop_
_atom_type_symbol
_atom_type_description
_atom_type_scat_dispersion_real
_atom_type_scat_dispersion_imag
_atom_type_scat_source
C C 0.0033 0.0016 'International Tables Vol C Tables 4.2.6.8 and 6.1.1.4'
Cd Cd -0.8075 1.2024 'International Tables Vol C Tables 4.2.6.8 and 6.1.1.4'
Cl Cl 0.1484 0.1585 'International Tables Vol C Tables 4.2.6.8 and 6.1.1.4'
N N 0.0061 0.0033 'International Tables Vol C Tables 4.2.6.8 and 6.1.1.4'
H H 0.0000 0.0000 'International Tables Vol C Tables 4.2.6.8 and 6.1.1.4'

loop_
_geom_angle_atom_site_label_1
_geom_angle_atom_site_label_2
_geom_angle_atom_site_label_3
_geom_angle
_geom_angle_site_symmetry_1
_geom_angle_site_symmetry_3
N1 Cd1 Cl4 88.04(13) . 1_655
N1 Cd1 Cl3 165.74(13) . 2_655
Cl4 Cd1 Cl3 93.67(6) 1_655 2_655
N1 Cd1 Cl1 90.19(13) . .
Cl4 Cd1 Cl1 169.98(6) 1_655 .
Cl3 Cd1 Cl1 90.47(5) 2_655 .
N1 Cd1 Cl1 101.26(12) . 3_766
Cl4 Cd1 Cl1 87.60(5) 1_655 3_766
Cl3 Cd1 Cl1 92.96(5) 2_655 3_766
Cl1 Cd1 Cl1 83.08(5) . 3_766
N1 Cd1 Cl2 82.60(12) . 2_655
Cl4 Cd1 Cl2 98.80(6) 1_655 2_655
Cl3 Cd1 Cl2 83.15(5) 2_655 2_655
Cl1 Cd1 Cl2 90.74(5) . 2_655
Cl1 Cd1 Cl2 172.69(5) 3_766 2_655
N2 Cd2 N4 84.57(17) . 4_566
N2 Cd2 N3 75.4(2) . .
N4 Cd2 N3 158.66(19) 4_566 .
N2 Cd2 Cl3 177.24(13) . .
N4 Cd2 Cl3 97.17(12) 4_566 .
N3 Cd2 Cl3 103.16(16) . .
N2 Cd2 Cl4 93.52(14) . .
N4 Cd2 Cl4 94.54(13) 4_566 .
N3 Cd2 Cl4 93.91(14) . .
Cl3 Cd2 Cl4 84.22(5) . .
N2 Cd2 Cl2 97.03(14) . .
N4 Cd2 Cl2 90.97(12) 4_566 .
N3 Cd2 Cl2 84.42(14) . .
Cl3 Cd2 Cl2 85.10(5) . .
Cl4 Cd2 Cl2 168.51(5) . .
Cd1 Cl1 Cd1 96.92(5) . 3_766
Cd2 Cl2 Cd1 92.61(5) . 2_645
Cd2 Cl3 Cd1 97.02(5) . 2_645
Cd1 Cl4 Cd2 138.35(7) 1_455 .
C5 N1 C1 117.5(5) . .
C5 N1 Cd1 121.5(4) . .
C1 N1 Cd1 118.8(4) . .
C6 N2 C7 115.9(6) . .
C6 N2 Cd2 115.1(4) . .
C7 N2 Cd2 108.1(4) . .
C6 N2 H2N 105.6 . .
C7 N2 H2N 105.6 . .
Cd2 N2 H2N 105.6 . .
C8' N3 C10 116.9(7) . .
C8 N3 C10 116.9(7) . .
C8' N3 Cd2 104.5(4) . .
C8 N3 Cd2 104.5(4) . .
C10 N3 Cd2 116.4(4) . .
C8' N3 H3N 106.4 . .
C8 N3 H3N 106.4 . .
C10 N3 H3N 105.8 . .
Cd2 N3 H3N 105.9 . .
C15 N4 C11 117.6(5) . .
C15 N4 Cd2 121.9(4) . 4_565
C11 N4 Cd2 120.2(4) . 4_565
N1 C1 C2 125.0(6) . .
N1 C1 H1 117.5 . .
C2 C1 H1 117.5 . .
C1 C2 C3 116.4(6) . .
C1 C2 C6 122.6(6) . .
C3 C2 C6 120.9(6) . .
C4 C3 C2 119.8(7) . .
C4 C3 H3 120.1 . .
C2 C3 H3 120.1 . .
C3 C4 C5 119.3(7) . .
C3 C4 H4 120.3 . .
C5 C4 H4 120.3 . .
N1 C5 C4 122.0(7) . .
N1 C5 H5 119.0 . .
C4 C5 H5 119.0 . .
N2 C6 C2 115.6(6) . .
N2 C6 H6A 108.4 . .
C2 C6 H6A 108.4 . .
N2 C6 H6B 108.4 . .
C2 C6 H6B 108.4 . .
H6A C6 H6B 107.4 . .
N2 C7 C8' 108.5(7) . .
N2 C7 C8 108.5(7) . .
N2 C7 H7A 110.0 . .
C8 C7 H7A 110.0 . .
N2 C7 H7B 110.0 . .
C8 C7 H7B 110.0 . .
H7A C7 H7B 108.4 . .
N3 C8 C9 125.4(17) . .
N3 C8 C7 112.4(8) . .
C9 C8 C7 106.8(17) . .
N3 C8 H8A 103.2 . .
C9 C8 H8A 103.2 . .
C7 C8 H8A 103.2 . .
C8 C9 H9A 109.5 . .
C8 C9 H9B 109.5 . .
H9A C9 H9B 109.5 . .
C8 C9 H9C 109.5 . .
H9A C9 H9C 109.5 . .
H9B C9 H9C 109.5 . .
N3 C8' C9' 144.5(19) . .
N3 C8' C7 112.4(8) . .
C9' C8' C7 94.2(17) . .
N3 C8' H8'A 99.2 . .
C9' C8' H8'A 99.2 . .
C7 C8' H8'A 99.2 . .
C8' C9' H9'1 109.5 . .
C8' C9' H9'2 109.5 . .
H9'1 C9' H9'2 109.5 . .
C8' C9' H9'3 109.5 . .
H9'1 C9' H9'3 109.5 . .
H9'2 C9' H9'3 109.5 . .
N3 C10 C12 115.7(6) . .
N3 C10 H10A 108.4 . .
C12 C10 H10A 108.4 . .
N3 C10 H10B 108.4 . .
C12 C10 H10B 108.4 . .
H10A C10 H10B 107.4 . .
N4 C11 C12 123.6(6) . .
N4 C11 H11 118.2 . .
C12 C11 H11 118.2 . .
C13 C12 C11 116.6(6) . .
C13 C12 C10 123.8(6) . .
C11 C12 C10 119.6(6) . .
C14 C13 C12 121.0(6) . .
C14 C13 H13 119.5 . .
C12 C13 H13 119.5 . .
C13 C14 C15 119.0(7) . .
C13 C14 H14 120.5 . .
C15 C14 H14 120.5 . .
N4 C15 C14 122.0(6) . .
N4 C15 H15 119.0 . .
C14 C15 H15 119.0 . .

loop_
_geom_bond_atom_site_label_1
_geom_bond_atom_site_label_2
_geom_bond_distance
_geom_bond_site_symmetry_2
Cd1 N1 2.344(5) .
Cd1 Cl4 2.5800(16) 1_655
Cd1 Cl3 2.5894(15) 2_655
Cd1 Cl1 2.6406(15) .
Cd1 Cl1 2.6647(15) 3_766
Cd1 Cl2 2.7175(16) 2_655
Cd2 N2 2.375(5) .
Cd2 N4 2.394(5) 4_566
Cd2 N3 2.428(5) .
Cd2 Cl3 2.5760(16) .
Cd2 Cl4 2.6231(16) .
Cd2 Cl2 2.6333(16) .
N1 C5 1.326(8) .
N1 C1 1.334(7) .
N2 C6 1.478(8) .
N2 C7 1.483(9) .
N2 H2N 0.9800 .
N3 C8' 1.432(11) .
N3 C8 1.432(11) .
N3 C10 1.480(8) .
N3 H3N 0.8600 .
N4 C15 1.330(8) .
N4 C11 1.348(7) .
C1 C2 1.376(8) .
C1 H1 0.9300 .
C2 C3 1.381(10) .
C2 C6 1.500(9) .
C3 C4 1.370(11) .
C3 H3 0.9300 .
C4 C5 1.385(10) .
C4 H4 0.9300 .
C5 H5 0.9300 .
C6 H6A 0.9700 .
C6 H6B 0.9700 .
C7 C8' 1.518(14) .
C7 C8 1.518(14) .
C7 H7A 0.9700 .
C7 H7B 0.9700 .
C8 C9 1.459(10) .
C8 H8A 0.9800 .
C9 H9A 0.9600 .
C9 H9B 0.9600 .
C9 H9C 0.9600 .
C8' C9' 1.440(10) .
C8' H8'A 0.9800 .
C9' H9'1 0.9600 .
C9' H9'2 0.9600 .
C9' H9'3 0.9600 .
C10 C12 1.504(9) .
C10 H10A 0.9700 .
C10 H10B 0.9700 .
C11 C12 1.394(8) .
C11 H11 0.9300 .
C12 C13 1.365(10) .
C13 C14 1.359(10) .
C13 H13 0.9300 .
C14 C15 1.387(9) .
C14 H14 0.9300 .
C15 H15 0.9300 .

loop_
_geom_hbond_atom_site_label_D
_geom_hbond_atom_site_label_H
_geom_hbond_atom_site_label_A
_geom_hbond_distance_DH
_geom_hbond_distance_HA
_geom_hbond_distance_DA
_geom_hbond_angle_DHA
_geom_hbond_site_symmetry_A
_geom_hbond_publ_flag
N2 H2N Cl1 0.98 2.69 3.658(6) 169.5 3_666 yes
N3 H3N Cl1 0.86 2.80 3.551(6) 146.1 2_645 yes

loop_
_geom_torsion_atom_site_label_1
_geom_torsion_atom_site_label_2
_geom_torsion_atom_site_label_3
_geom_torsion_atom_site_label_4
_geom_torsion
_geom_torsion_site_symmetry_1
C5 N1 C1 C2 0.5(10) .
Cd1 N1 C1 C2 -162.8(5) .
N1 C1 C2 C3 2.2(10) .
N1 C1 C2 C6 178.5(6) .
C1 C2 C3 C4 -2.5(12) .
C6 C2 C3 C4 -178.8(8) .
C2 C3 C4 C5 0.3(15) .
C1 N1 C5 C4 -2.9(12) .
Cd1 N1 C5 C4 159.9(7) .
C3 C4 C5 N1 2.6(15) .
C7 N2 C6 C2 65.9(8) .
Cd2 N2 C6 C2 -166.5(4) .
C1 C2 C6 N2 -112.3(7) .
C3 C2 C6 N2 63.9(9) .
C6 N2 C7 C8' 88.3(9) .
Cd2 N2 C7 C8' -42.6(8) .
C6 N2 C7 C8 88.3(9) .
Cd2 N2 C7 C8 -42.6(8) .
C10 N3 C8 C9 -51(2) .
Cd2 N3 C8 C9 179(2) .
C10 N3 C8 C7 81.3(9) .
Cd2 N3 C8 C7 -49.0(9) .
N2 C7 C8 N3 65.7(10) .
N2 C7 C8 C9 -153.2(17) .
C10 N3 C8' C9' -143(3) .
Cd2 N3 C8' C9' 87(3) .
C10 N3 C8' C7 81.3(9) .
Cd2 N3 C8' C7 -49.0(9) .
N2 C7 C8' N3 65.7(10) .
N2 C7 C8' C9' -90.3(17) .
C8' N3 C10 C12 63.1(9) .
C8 N3 C10 C12 63.1(9) .
Cd2 N3 C10 C12 -172.5(5) .
C15 N4 C11 C12 -0.2(9) .
Cd2 N4 C11 C12 174.5(5) 4_565
N4 C11 C12 C13 2.8(10) .
N4 C11 C12 C10 -179.4(6) .
N3 C10 C12 C13 -101.5(9) .
N3 C10 C12 C11 80.8(9) .
C11 C12 C13 C14 -3.1(11) .
C10 C12 C13 C14 179.2(7) .
C12 C13 C14 C15 0.9(12) .
C11 N4 C15 C14 -2.2(10) .
Cd2 N4 C15 C14 -176.8(5) 4_565
C13 C14 C15 N4 1.9(11) .
